data_2214229
loop_
_publ_author_name
'Gao, Yu-Xiang'
'Wang, Li-Bin'
'Niu, Yan-Ling'
'Hao, Lu-Jiang'

_publ_section_title <i>catena</i>-Poly[[aqua(pyrazine-2-carboxylato)copper(II)]-\m-pyrazine-2-carboxylato]
_journal_coeditor_code HB2444
_journal_issue 7
_journal_name_full 'Acta Crystallographica Section E'
_journal_page_first m2006
_journal_page_last m2006
_journal_paper_doi 10.1107/S1600536807030528
_journal_volume 63
_journal_year 2007
_chemical_formula_iupac '[Cu (C5 H3 N2 O2)2 (H2 O)]'
_chemical_formula_moiety 'C10 H8 Cu N4 O5'
_chemical_formula_sum 'C10 H8 Cu N4 O5'
_chemical_formula_weight 327.74
_chemical_name_systematic catena-Poly[[aqua(pyrazine-2-carboxylato)copper(II)]-\m-pyrazine-2-carboxylato]
_space_group_IT_number 19
_symmetry_cell_setting orthorhombic
_symmetry_space_group_name_Hall 'P 2ac 2ab'
_symmetry_space_group_name_H-M 'P 21 21 21'
_atom_sites_solution_hydrogens geom
_atom_sites_solution_primary direct
_atom_sites_solution_secondary difmap
_audit_creation_method SHELXL97
_cell_angle_alpha 90.00
_cell_angle_beta 90.00
_cell_angle_gamma 90.00
_cell_formula_units_Z 4
_cell_length_a 7.7379(5)
_cell_length_b 9.9021(5)
_cell_length_c 15.0020(10)
_cell_measurement_reflns_used 2460
_cell_measurement_temperature 298(2)
_cell_measurement_theta_max 26.99
_cell_measurement_theta_min 2.46
_cell_volume 1149.48(12)
_computing_cell_refinement 'SAINT-Plus (Bruker, 2001)'
_computing_data_collection 'SMART (Bruker, 2001) [Or APEX2?]'
_computing_data_reduction SAINT-Plus
_computing_molecular_graphics 'SHELXTL (Bruker, 2001)'
_computing_publication_material SHELXTL
_computing_structure_refinement 'SHELXL97 (Sheldrick, 1997)'
_computing_structure_solution 'SHELXS97 (Sheldrick, 1997)'
_diffrn_ambient_temperature 298(2)
_diffrn_measured_fraction_theta_full 0.980
_diffrn_measured_fraction_theta_max 0.980
_diffrn_measurement_device_type 'Bruker APEXII CCD area-detector'
_diffrn_measurement_method '\f and \w'
_diffrn_radiation_monochromator graphite
_diffrn_radiation_source 'fine-focus sealed tube'
_diffrn_radiation_type MoK\a
_diffrn_radiation_wavelength 0.71073
_diffrn_reflns_av_R_equivalents 0.0315
_diffrn_reflns_av_sigmaI/netI 0.0380
_diffrn_reflns_limit_h_max 9
_diffrn_reflns_limit_h_min -8
_diffrn_reflns_limit_k_max 12
_diffrn_reflns_limit_k_min -12
_diffrn_reflns_limit_l_max 19
_diffrn_reflns_limit_l_min -15
_diffrn_reflns_number 6840
_diffrn_reflns_theta_full 26.99
_diffrn_reflns_theta_max 26.99
_diffrn_reflns_theta_min 2.46
_exptl_absorpt_coefficient_mu 1.928
_exptl_absorpt_correction_type none
_exptl_crystal_colour blue
_exptl_crystal_density_diffrn 1.894
_exptl_crystal_density_method 'not measured'
_exptl_crystal_description cube
_exptl_crystal_F_000 660
_exptl_crystal_size_max 0.10
_exptl_crystal_size_mid 0.10
_exptl_crystal_size_min 0.10
_refine_diff_density_max 1.202
_refine_diff_density_min -0.360
_refine_ls_abs_structure_details 'Flack (1983), with 1004 Friedel pairs'
_refine_ls_abs_structure_Flack 0.49(2)
_refine_ls_extinction_method none
_refine_ls_goodness_of_fit_ref 1.006
_refine_ls_hydrogen_treatment mixed
_refine_ls_matrix_type full
_refine_ls_number_parameters 182
_refine_ls_number_reflns 2460
_refine_ls_number_restraints 3
_refine_ls_restrained_S_all 1.005
_refine_ls_R_factor_all 0.0451
_refine_ls_R_factor_gt 0.0378
_refine_ls_shift/su_max 0.014
_refine_ls_shift/su_mean 0.001
_refine_ls_structure_factor_coef Fsqd
_refine_ls_weighting_details 'calc w = 1/[\s^2^(Fo^2^)+(0.0666P)^2^+0.3756P] where P=(Fo^2^+2Fc^2^)/3'
_refine_ls_weighting_scheme calc
_refine_ls_wR_factor_gt 0.0922
_refine_ls_wR_factor_ref 0.0993
_reflns_number_gt 2219
_reflns_number_total 2460
_reflns_threshold_expression I>2\s(I)
_cod_data_source_file hb2444.cif
_cod_data_source_block I
_cod_database_code 2214229

loop_
_symmetry_equiv_pos_as_xyz
'x, y, z'
'-x+1/2, -y, z+1/2'
'-x, y+1/2, -z+1/2'
'x+1/2, -y+1/2, -z'

loop_
_atom_site_type_symbol
_atom_site_label
_atom_site_fract_x
_atom_site_fract_y
_atom_site_fract_z
_atom_site_U_iso_or_equiv
_atom_site_adp_type
_atom_site_calc_flag
_atom_site_refinement_flags
_atom_site_occupancy
Cu Cu1 0.42685(6) 0.63422(4) 0.59076(3) 0.01911(14) Uani d . 1
C C1 0.1940(5) 0.8096(4) 0.6830(3) 0.0259(5) Uani d . 1
C C2 0.3720(5) 0.8540(4) 0.7110(2) 0.0174(7) Uani d . 1
C C3 0.3948(5) 0.9581(4) 0.7733(3) 0.0214(8) Uani d . 1
H H3 0.2981 1.0026 0.7955 0.026 Uiso calc R 1
C C4 0.6843(6) 0.9334(4) 0.7638(3) 0.0243(9) Uani d . 1
H H4 0.7954 0.9589 0.7804 0.029 Uiso calc R 1
C C5 0.6628(5) 0.8307(4) 0.6996(3) 0.0226(9) Uani d . 1
H H5 0.7594 0.7905 0.6740 0.027 Uiso calc R 1
C C6 0.6424(6) 0.4713(4) 0.4810(3) 0.0228(9) Uani d . 1
C C7 0.4616(5) 0.4269(4) 0.4590(3) 0.0232(9) Uani d . 1
C C8 0.4259(6) 0.3353(4) 0.3918(3) 0.0323(10) Uani d . 1
H H8 0.5175 0.2988 0.3597 0.039 Uiso calc R 1
C C9 0.1408(6) 0.3514(4) 0.4213(3) 0.0307(9) Uani d . 1
H H9 0.0268 0.3269 0.4101 0.037 Uiso calc R 1
C C10 0.1755(6) 0.4432(4) 0.4894(3) 0.0271(9) Uani d . 1
H H10 0.0847 0.4779 0.5230 0.033 Uiso calc R 1
N N1 0.5062(4) 0.7910(3) 0.6756(2) 0.0195(7) Uani d . 1
N N2 0.5494(4) 0.9948(3) 0.8012(2) 0.0191(7) Uani d . 1
N N3 0.3352(4) 0.4817(3) 0.5070(2) 0.0197(7) Uani d . 1
N N4 0.2667(5) 0.2974(4) 0.3713(3) 0.0383(10) Uani d . 1
O O1 0.1945(3) 0.7028(3) 0.63112(18) 0.0201(6) Uani d . 1
O O2 0.0686(3) 0.8697(3) 0.70894(18) 0.0259(5) Uani d . 1
O O3 0.6530(4) 0.5644(3) 0.54124(19) 0.0218(6) Uani d . 1
O O4 0.7633(4) 0.4208(4) 0.4411(3) 0.0434(9) Uani d . 1
O O5 0.4184(4) 0.7653(3) 0.48314(19) 0.0274(6) Uani d D 1
H H1W 0.509(5) 0.793(6) 0.462(5) 0.080 Uiso d D 1
H H2W 0.335(5) 0.815(6) 0.475(5) 0.080 Uiso d D 1

loop_
_atom_site_aniso_label
_atom_site_aniso_U_11
_atom_site_aniso_U_22
_atom_site_aniso_U_33
_atom_site_aniso_U_12
_atom_site_aniso_U_13
_atom_site_aniso_U_23
Cu1 0.0166(2) 0.0202(2) 0.0205(2) -0.00007(19) -0.00077(19) -0.00039(19)
C1 0.0155(10) 0.0306(12) 0.0314(12) 0.0031(11) -0.0021(9) -0.0043(10)
C2 0.0168(17) 0.0186(17) 0.0168(17) 0.0012(14) -0.0034(13) 0.0012(15)
C3 0.021(2) 0.0237(18) 0.0189(18) 0.0014(15) 0.0012(16) -0.0043(15)
C4 0.019(2) 0.0229(19) 0.031(2) -0.0010(17) -0.0004(17) -0.0052(17)
C5 0.0156(19) 0.024(2) 0.029(2) 0.0018(16) 0.0015(16) -0.0003(16)
C6 0.0189(19) 0.024(2) 0.025(2) -0.0033(16) 0.0005(16) 0.0005(16)
C7 0.024(2) 0.0222(19) 0.023(2) 0.0035(16) 0.0005(16) 0.0005(16)
C8 0.023(2) 0.037(2) 0.038(3) 0.003(2) 0.002(2) -0.0162(17)
C9 0.0215(19) 0.033(2) 0.038(2) -0.0013(18) -0.0046(18) -0.007(2)
C10 0.022(2) 0.027(2) 0.032(2) 0.0010(17) 0.0026(18) -0.0019(17)
N1 0.0169(15) 0.0205(16) 0.0211(17) 0.0013(13) -0.0001(13) 0.0009(13)
N2 0.0184(17) 0.0182(14) 0.0206(15) 0.0002(14) 0.0006(13) -0.0037(12)
N3 0.0185(16) 0.0182(16) 0.0223(16) 0.0007(13) -0.0003(14) -0.0014(13)
N4 0.031(2) 0.041(2) 0.043(2) -0.0074(18) -0.0033(18) -0.0200(19)
O1 0.0146(13) 0.0238(13) 0.0219(14) 0.0003(11) -0.0022(11) -0.0039(11)
O2 0.0155(10) 0.0306(12) 0.0314(12) 0.0031(11) -0.0021(9) -0.0043(10)
O3 0.0135(13) 0.0233(14) 0.0286(15) -0.0016(11) 0.0001(11) -0.0007(12)
O4 0.0217(17) 0.054(2) 0.054(2) 0.0074(16) 0.0067(15) -0.0191(17)
O5 0.0234(15) 0.0304(15) 0.0285(14) 0.0089(15) 0.0052(14) 0.0127(12)

loop_
_atom_type_symbol
_atom_type_description
_atom_type_scat_dispersion_real
_atom_type_scat_dispersion_imag
_atom_type_scat_source
C C 0.0033 0.0016 'International Tables Vol C Tables 4.2.6.8 and 6.1.1.4'
H H 0.0000 0.0000 'International Tables Vol C Tables 4.2.6.8 and 6.1.1.4'
N N 0.0061 0.0033 'International Tables Vol C Tables 4.2.6.8 and 6.1.1.4'
O O 0.0106 0.0060 'International Tables Vol C Tables 4.2.6.8 and 6.1.1.4'
Cu Cu 0.3201 1.2651 'International Tables Vol C Tables 4.2.6.8 and 6.1.1.4'

loop_
_geom_angle_atom_site_label_1
_geom_angle_atom_site_label_2
_geom_angle_atom_site_label_3
_geom_angle_site_symmetry_3
_geom_angle
O1 Cu1 O3 . 175.85(12)
O1 Cu1 O5 . 89.69(12)
O3 Cu1 O5 . 87.45(12)
O1 Cu1 N3 . 96.98(12)
O3 Cu1 N3 . 79.95(12)
O5 Cu1 N3 . 88.47(13)
O1 Cu1 N1 . 80.18(12)
O3 Cu1 N1 . 102.86(13)
O5 Cu1 N1 . 91.06(13)
N3 Cu1 N1 . 177.12(14)
O1 Cu1 N2 3_646 93.83(12)
O3 Cu1 N2 3_646 89.04(12)
O5 Cu1 N2 3_646 176.48(14)
N3 Cu1 N2 3_646 91.07(13)
N1 Cu1 N2 3_646 89.57(12)
O2 C1 O1 . 126.3(4)
O2 C1 C2 . 120.2(4)
O1 C1 C2 . 113.5(3)
N1 C2 C3 . 121.0(3)
N1 C2 C1 . 117.9(3)
C3 C2 C1 . 121.1(3)
N2 C3 C2 . 121.9(4)
N2 C3 H3 . 119.1
C2 C3 H3 . 119.1
N2 C4 C5 . 121.6(4)
N2 C4 H4 . 119.2
C5 C4 H4 . 119.2
N1 C5 C4 . 120.5(4)
N1 C5 H5 . 119.8
C4 C5 H5 . 119.8
O4 C6 O3 . 126.0(4)
O4 C6 C7 . 119.1(4)
O3 C6 C7 . 114.9(3)
N3 C7 C8 . 121.0(4)
N3 C7 C6 . 116.5(3)
C8 C7 C6 . 122.6(4)
N4 C8 C7 . 122.8(4)
N4 C8 H8 . 118.6
C7 C8 H8 . 118.6
N4 C9 C10 . 122.0(4)
N4 C9 H9 . 119.0
C10 C9 H9 . 119.0
N3 C10 C9 . 121.0(4)
N3 C10 H10 . 119.5
C9 C10 H10 . 119.5
C2 N1 C5 . 118.0(3)
C2 N1 Cu1 . 111.3(3)
C5 N1 Cu1 . 130.7(3)
C3 N2 C4 . 116.8(3)
C3 N2 Cu1 3_656 119.8(3)
C4 N2 Cu1 3_656 123.2(3)
C10 N3 C7 . 117.5(3)
C10 N3 Cu1 . 130.3(3)
C7 N3 Cu1 . 111.8(3)
C9 N4 C8 . 115.7(4)
C1 O1 Cu1 . 116.9(2)
C6 O3 Cu1 . 116.5(3)
Cu1 O5 H1W . 119(5)
Cu1 O5 H2W . 121(5)
H1W O5 H2W . 114(3)

loop_
_geom_bond_atom_site_label_1
_geom_bond_atom_site_label_2
_geom_bond_site_symmetry_2
_geom_bond_distance
_geom_bond_publ_flag
Cu1 O1 . 2.015(3) y
Cu1 O3 . 2.023(3) y
Cu1 O5 . 2.073(3) y
Cu1 N3 . 2.089(3) y
Cu1 N1 . 2.099(3) y
Cu1 N2 3_646 2.137(3) y
C1 O2 . 1.203(5) ?
C1 O1 . 1.313(5) ?
C1 C2 . 1.506(5) ?
C2 N1 . 1.323(5) ?
C2 C3 . 1.402(5) ?
C3 N2 . 1.319(5) ?
C3 H3 . 0.9300 ?
C4 N2 . 1.332(5) ?
C4 C5 . 1.410(6) ?
C4 H4 . 0.9300 ?
C5 N1 . 1.324(5) ?
C5 H5 . 0.9300 ?
C6 O4 . 1.218(5) ?
C6 O3 . 1.293(5) ?
C6 C7 . 1.503(6) ?
C7 N3 . 1.331(5) ?
C7 C8 . 1.384(6) ?
C8 N4 . 1.324(6) ?
C8 H8 . 0.9300 ?
C9 N4 . 1.341(6) ?
C9 C10 . 1.394(6) ?
C9 H9 . 0.9300 ?
C10 N3 . 1.320(6) ?
C10 H10 . 0.9300 ?
N2 Cu1 3_656 2.137(3) ?
O5 H1W . 0.82(5) ?
O5 H2W . 0.82(5) ?

loop_
_geom_hbond_atom_site_label_D
_geom_hbond_atom_site_label_H
_geom_hbond_atom_site_label_A
_geom_hbond_site_symmetry_A
_geom_hbond_distance_DH
_geom_hbond_distance_HA
_geom_hbond_distance_DA
_geom_hbond_angle_DHA
O5 H2W O3 4_466 0.82(5) 1.86(5) 2.682(4) 177(7)
O5 H1W O1 4_566 0.82(5) 2.01(4) 2.757(4) 153(7)

loop_
_geom_torsion_atom_site_label_1
_geom_torsion_atom_site_label_2
_geom_torsion_atom_site_label_3
_geom_torsion_atom_site_label_4
_geom_torsion_site_symmetry_1
_geom_torsion_site_symmetry_4
_geom_torsion
O2 C1 C2 N1 . . -175.2(4)
O1 C1 C2 N1 . . 5.7(5)
O2 C1 C2 C3 . . 5.3(6)
O1 C1 C2 C3 . . -173.8(3)
N1 C2 C3 N2 . . -2.1(6)
C1 C2 C3 N2 . . 177.3(4)
N2 C4 C5 N1 . . -1.0(6)
O4 C6 C7 N3 . . 177.6(4)
O3 C6 C7 N3 . . -3.8(5)
O4 C6 C7 C8 . . -3.3(6)
O3 C6 C7 C8 . . 175.3(4)
N3 C7 C8 N4 . . 0.1(7)
C6 C7 C8 N4 . . -179.0(4)
N4 C9 C10 N3 . . 0.6(7)
C3 C2 N1 C5 . . -1.1(6)
C1 C2 N1 C5 . . 179.4(4)
C3 C2 N1 Cu1 . . 176.9(3)
C1 C2 N1 Cu1 . . -2.6(4)
C4 C5 N1 C2 . . 2.6(6)
C4 C5 N1 Cu1 . . -175.0(3)
O1 Cu1 N1 C2 . . -0.4(2)
O3 Cu1 N1 C2 . . 176.7(3)
O5 Cu1 N1 C2 . . 89.1(3)
N2 Cu1 N1 C2 3_646 . -94.4(3)
O1 Cu1 N1 C5 . . 177.3(4)
O3 Cu1 N1 C5 . . -5.6(4)
O5 Cu1 N1 C5 . . -93.2(4)
N2 Cu1 N1 C5 3_646 . 83.3(4)
C2 C3 N2 C4 . . 3.7(6)
C2 C3 N2 Cu1 . 3_656 -171.3(3)
C5 C4 N2 C3 . . -2.2(6)
C5 C4 N2 Cu1 . 3_656 172.6(3)
C9 C10 N3 C7 . . -1.8(6)
C9 C10 N3 Cu1 . . 170.6(3)
C8 C7 N3 C10 . . 1.5(6)
C6 C7 N3 C10 . . -179.4(4)
C8 C7 N3 Cu1 . . -172.3(3)
C6 C7 N3 Cu1 . . 6.8(4)
O1 Cu1 N3 C10 . . -1.5(4)
O3 Cu1 N3 C10 . . -178.6(4)
O5 Cu1 N3 C10 . . -91.0(4)
N2 Cu1 N3 C10 3_646 . 92.5(4)
O1 Cu1 N3 C7 . . 171.3(3)
O3 Cu1 N3 C7 . . -5.9(2)
O5 Cu1 N3 C7 . . 81.8(3)
N2 Cu1 N3 C7 3_646 . -94.7(3)
C10 C9 N4 C8 . . 1.0(7)
C7 C8 N4 C9 . . -1.3(7)
O2 C1 O1 Cu1 . . 175.0(4)
C2 C1 O1 Cu1 . . -6.0(5)
O3 Cu1 O1 C1 . . -133.6(16)
O5 Cu1 O1 C1 . . -87.4(3)
N3 Cu1 O1 C1 . . -175.8(3)
N1 Cu1 O1 C1 . . 3.8(3)
N2 Cu1 O1 C1 3_646 . 92.7(3)
O4 C6 O3 Cu1 . . 177.0(4)
C7 C6 O3 Cu1 . . -1.6(4)
O1 Cu1 O3 C6 . . -38.5(18)
O5 Cu1 O3 C6 . . -84.9(3)
N3 Cu1 O3 C6 . . 4.0(3)
N1 Cu1 O3 C6 . . -175.4(3)
N2 Cu1 O3 C6 3_646 . 95.3(3)
